data_2234390
loop_
_publ_author_name
'Wrobel, Norma'
'Schollmeyer, Dieter'
'Detert, Heiner'

_publ_section_title
;
 2,7-Bis(2-nitrophenyl)-9-octyl-9<i>H</i>-carbazole
;
_journal_coeditor_code RZ2725
_journal_issue 4
_journal_name_full 'Acta Crystallographica Section E'
_journal_page_first o1249
_journal_paper_doi 10.1107/S1600536812012780
_journal_volume 68
_journal_year 2012
_chemical_formula_iupac 'C32 H31 N3 O4'
_chemical_formula_moiety 'C32 H31 N3 O4'
_chemical_formula_sum 'C32 H31 N3 O4'
_chemical_formula_weight 521.60
_chemical_melting_point 411
_chemical_name_systematic
;
2,7-Bis(2-nitrophenyl)-9-octyl-9<i>H</i>-carbazole
;
_space_group_IT_number 14
_symmetry_cell_setting monoclinic
_symmetry_space_group_name_Hall '-P 2ybc'
_symmetry_space_group_name_H-M 'P 1 21/c 1'
_atom_sites_solution_hydrogens geom
_atom_sites_solution_primary direct
_atom_sites_solution_secondary difmap
_audit_creation_method SHELXL-97
_cell_angle_alpha 90.00
_cell_angle_beta 95.044(6)
_cell_angle_gamma 90.00
_cell_formula_units_Z 4
_cell_length_a 8.722(2)
_cell_length_b 7.987(2)
_cell_length_c 39.508(11)
_cell_measurement_reflns_used 951
_cell_measurement_temperature 173(2)
_cell_measurement_theta_max 20.4
_cell_measurement_theta_min 2.3
_cell_volume 2741.6(12)
_computing_cell_refinement 'SAINT (Bruker, 2004)'
_computing_data_collection 'APEX2 (Bruker, 2004)'
_computing_data_reduction 'SAINT (Bruker, 2004)'
_computing_molecular_graphics 'PLATON (Spek, 2009)'
_computing_publication_material 'PLATON (Spek, 2009)'
_computing_structure_refinement 'SHELXL97 (Sheldrick, 2008)'
_computing_structure_solution 'SIR97 (Altomare <i>et al.</i>, 1999)'
_diffrn_ambient_temperature 173(2)
_diffrn_measured_fraction_theta_full 0.987
_diffrn_measured_fraction_theta_max 0.987
_diffrn_measurement_device '\k-geometry diffractometer'
_diffrn_measurement_device_type 'Bruker SMART APEXII'
_diffrn_measurement_method 'CCD scan'
_diffrn_radiation_monochromator graphite
_diffrn_radiation_type MoK\a
_diffrn_radiation_wavelength 0.71073
_diffrn_reflns_av_R_equivalents 0.0987
_diffrn_reflns_av_sigmaI/netI 0.1397
_diffrn_reflns_limit_h_max 11
_diffrn_reflns_limit_h_min -11
_diffrn_reflns_limit_k_max 10
_diffrn_reflns_limit_k_min -9
_diffrn_reflns_limit_l_max 52
_diffrn_reflns_limit_l_min -51
_diffrn_reflns_number 15053
_diffrn_reflns_theta_full 27.96
_diffrn_reflns_theta_max 27.96
_diffrn_reflns_theta_min 2.07
_exptl_absorpt_coefficient_mu 0.084
_exptl_absorpt_correction_type none
_exptl_crystal_colour green
_exptl_crystal_density_diffrn 1.264
_exptl_crystal_density_method 'not measured'
_exptl_crystal_description needle
_exptl_crystal_F_000 1104
_exptl_crystal_size_max 0.50
_exptl_crystal_size_mid 0.04
_exptl_crystal_size_min 0.04
_refine_diff_density_max 0.219
_refine_diff_density_min -0.220
_refine_ls_extinction_method none
_refine_ls_goodness_of_fit_ref 0.929
_refine_ls_hydrogen_treatment constr
_refine_ls_matrix_type full
_refine_ls_number_parameters 353
_refine_ls_number_reflns 6525
_refine_ls_number_restraints 0
_refine_ls_restrained_S_all 0.929
_refine_ls_R_factor_all 0.1786
_refine_ls_R_factor_gt 0.0615
_refine_ls_shift/su_max 0.000
_refine_ls_shift/su_mean 0.000
_refine_ls_structure_factor_coef Fsqd
_refine_ls_weighting_details 'calc w=1/[\s^2^(Fo^2^)+(0.0415P)^2^+0.0000P] where P=(Fo^2^+2Fc^2^)/3'
_refine_ls_weighting_scheme calc
_refine_ls_wR_factor_obs 0.1030
_refine_ls_wR_factor_ref 0.1367
_reflns_number_gt 2814
_reflns_number_total 6525
_reflns_threshold_expression I>2\s(I)
_cod_data_source_file rz2725.cif
_cod_data_source_block I
_cod_original_cell_volume 2741.5(13)
_cod_original_sg_symbol_H-M 'P 21/c'
_cod_database_code 2234390
_cod_database_fobs_code 2234390

loop_
_symmetry_equiv_pos_as_xyz
'x, y, z'
'-x, y+1/2, -z+1/2'
'-x, -y, -z'
'x, -y-1/2, z-1/2'

loop_
_atom_site_type_symbol
_atom_site_label
_atom_site_fract_x
_atom_site_fract_y
_atom_site_fract_z
_atom_site_U_iso_or_equiv
_atom_site_adp_type
_atom_site_calc_flag
_atom_site_refinement_flags
_atom_site_occupancy
_atom_site_symmetry_multiplicity
C C1 0.1501(3) 0.0908(3) 0.07930(6) 0.0281(6) Uani d . 1 1
H H1 0.2497 0.0686 0.0901 0.034 Uiso calc R 1 1
C C2 0.0823(3) -0.0170(3) 0.05459(6) 0.0281(6) Uani d . 1 1
C C3 -0.0668(3) 0.0158(3) 0.03934(6) 0.0294(7) Uani d . 1 1
H H3 -0.1128 -0.0593 0.0228 0.035 Uiso calc R 1 1
C C4 -0.1471(3) 0.1566(3) 0.04823(6) 0.0295(6) Uani d . 1 1
H H4 -0.2474 0.1779 0.0377 0.035 Uiso calc R 1 1
C C4A -0.0806(3) 0.2665(3) 0.07251(6) 0.0268(6) Uani d . 1 1
C C4B -0.1301(3) 0.4184(3) 0.08774(6) 0.0271(6) Uani d . 1 1
C C5 -0.2635(3) 0.5156(4) 0.08451(7) 0.0340(7) Uani d . 1 1
H H5 -0.3474 0.4841 0.0689 0.041 Uiso calc R 1 1
C C6 -0.2731(3) 0.6580(3) 0.10414(7) 0.0350(7) Uani d . 1 1
H H6 -0.3635 0.7248 0.1015 0.042 Uiso calc R 1 1
C C7 -0.1520(3) 0.7057(3) 0.12791(6) 0.0302(7) Uani d . 1 1
C C8 -0.0166(3) 0.6129(3) 0.13098(6) 0.0303(7) Uani d . 1 1
H H8 0.0681 0.6467 0.1462 0.036 Uiso calc R 1 1
C C8A -0.0080(3) 0.4701(3) 0.11135(6) 0.0272(6) Uani d . 1 1
N N9 0.1124(2) 0.3575(3) 0.11075(5) 0.0296(6) Uani d . 1 1
C C9A 0.0684(3) 0.2310(3) 0.08774(6) 0.0265(6) Uani d . 1 1
C C10 0.2587(3) 0.3693(3) 0.13157(6) 0.0323(7) Uani d . 1 1
H H10A 0.2981 0.4852 0.1305 0.039 Uiso calc R 1 1
H H10B 0.3344 0.2941 0.1221 0.039 Uiso calc R 1 1
C C11 0.2451(3) 0.3226(4) 0.16865(6) 0.0353(7) Uani d . 1 1
H H11A 0.1706 0.3987 0.1783 0.042 Uiso calc R 1 1
H H11B 0.2049 0.2071 0.1698 0.042 Uiso calc R 1 1
C C12 0.3993(3) 0.3338(4) 0.18988(7) 0.0351(7) Uani d . 1 1
H H12A 0.4665 0.2415 0.1834 0.042 Uiso calc R 1 1
H H12B 0.4498 0.4408 0.1849 0.042 Uiso calc R 1 1
C C13 0.3825(3) 0.3236(4) 0.22768(7) 0.0361(7) Uani d . 1 1
H H13A 0.3269 0.2191 0.2323 0.043 Uiso calc R 1 1
H H13B 0.3183 0.4187 0.2341 0.043 Uiso calc R 1 1
C C14 0.5335(3) 0.3266(4) 0.25009(6) 0.0346(7) Uani d . 1 1
H H14A 0.5926 0.2240 0.2458 0.042 Uiso calc R 1 1
H H14B 0.5950 0.4240 0.2437 0.042 Uiso calc R 1 1
C C15 0.5117(3) 0.3369(4) 0.28762(6) 0.0358(7) Uani d . 1 1
H H15A 0.4468 0.2416 0.2936 0.043 Uiso calc R 1 1
H H15B 0.4549 0.4411 0.2918 0.043 Uiso calc R 1 1
C C16 0.6591(3) 0.3349(4) 0.31096(7) 0.0393(8) Uani d . 1 1
H H16A 0.7267 0.4268 0.3044 0.047 Uiso calc R 1 1
H H16B 0.7135 0.2279 0.3079 0.047 Uiso calc R 1 1
C C17 0.6310(4) 0.3547(4) 0.34818(7) 0.0545(9) Uani d . 1 1
H H17A 0.5803 0.4622 0.3515 0.082 Uiso calc R 1 1
H H17B 0.7296 0.3512 0.3621 0.082 Uiso calc R 1 1
H H17C 0.5650 0.2634 0.3549 0.082 Uiso calc R 1 1
C C18 0.1673(3) -0.1675(3) 0.04443(6) 0.0258(6) Uani d . 1 1
C C19 0.3244(3) -0.1658(3) 0.03964(6) 0.0278(6) Uani d . 1 1
C C20 0.4070(3) -0.3068(3) 0.03240(7) 0.0331(7) Uani d . 1 1
H H20 0.5144 -0.2999 0.0301 0.040 Uiso calc R 1 1
C C21 0.3302(4) -0.4589(4) 0.02854(7) 0.0403(8) Uani d . 1 1
H H21 0.3847 -0.5576 0.0235 0.048 Uiso calc R 1 1
C C22 0.1740(4) -0.4661(4) 0.03203(7) 0.0397(8) Uani d . 1 1
H H22 0.1205 -0.5693 0.0289 0.048 Uiso calc R 1 1
C C23 0.0956(3) -0.3233(3) 0.04001(6) 0.0347(7) Uani d . 1 1
H H23 -0.0114 -0.3314 0.0426 0.042 Uiso calc R 1 1
N N24 0.4094(3) -0.0065(3) 0.04073(6) 0.0338(6) Uani d . 1 1
O O25 0.5191(2) 0.0084(3) 0.06205(6) 0.0545(6) Uani d . 1 1
O O26 0.3683(2) 0.1017(2) 0.01991(5) 0.0440(6) Uani d . 1 1
C C27 -0.1633(3) 0.8555(3) 0.14989(7) 0.0304(7) Uani d . 1 1
C C28 -0.1202(3) 0.8539(3) 0.18486(6) 0.0296(7) Uani d . 1 1
C C29 -0.1115(3) 0.9962(4) 0.20483(7) 0.0383(7) Uani d . 1 1
H H29 -0.0766 0.9900 0.2283 0.046 Uiso calc R 1 1
C C30 -0.1546(3) 1.1479(4) 0.19000(8) 0.0428(8) Uani d . 1 1
H H30 -0.1502 1.2473 0.2033 0.051 Uiso calc R 1 1
C C31 -0.2040(4) 1.1544(4) 0.15588(8) 0.0440(8) Uani d . 1 1
H H31 -0.2362 1.2581 0.1459 0.053 Uiso calc R 1 1
C C32 -0.2070(3) 1.0114(3) 0.13615(7) 0.0389(7) Uani d . 1 1
H H32 -0.2398 1.0193 0.1126 0.047 Uiso calc R 1 1
N N33 -0.0912(3) 0.6934(3) 0.20279(6) 0.0417(7) Uani d . 1 1
O O34 -0.1798(3) 0.5768(2) 0.19591(5) 0.0500(6) Uani d . 1 1
O O35 0.0185(3) 0.6880(3) 0.22437(6) 0.0664(7) Uani d . 1 1

loop_
_atom_site_aniso_label
_atom_site_aniso_U_11
_atom_site_aniso_U_22
_atom_site_aniso_U_33
_atom_site_aniso_U_12
_atom_site_aniso_U_13
_atom_site_aniso_U_23
C1 0.0242(16) 0.0352(16) 0.0244(14) 0.0019(13) -0.0007(12) 0.0019(13)
C2 0.0278(17) 0.0343(16) 0.0222(13) -0.0012(13) 0.0027(12) 0.0011(13)
C3 0.0278(17) 0.0376(17) 0.0226(13) -0.0033(14) 0.0020(11) -0.0034(13)
C4 0.0222(16) 0.0418(17) 0.0242(13) 0.0014(14) 0.0004(11) 0.0039(14)
C4A 0.0253(17) 0.0349(16) 0.0208(13) 0.0013(13) 0.0044(11) 0.0024(13)
C4B 0.0257(17) 0.0352(16) 0.0198(13) 0.0039(13) -0.0004(11) 0.0024(13)
C5 0.0271(17) 0.0465(18) 0.0268(14) 0.0034(14) -0.0074(12) 0.0002(14)
C6 0.0317(18) 0.0416(18) 0.0312(15) 0.0136(14) -0.0009(13) 0.0010(15)
C7 0.0340(18) 0.0303(16) 0.0264(14) 0.0052(13) 0.0030(13) 0.0034(13)
C8 0.0303(18) 0.0339(17) 0.0263(14) 0.0030(13) -0.0008(12) 0.0007(13)
C8A 0.0250(17) 0.0322(16) 0.0241(13) 0.0036(13) 0.0004(12) 0.0016(13)
N9 0.0249(14) 0.0373(14) 0.0250(11) 0.0035(11) -0.0076(10) -0.0025(11)
C9A 0.0284(17) 0.0319(16) 0.0192(12) -0.0024(13) 0.0017(11) -0.0025(12)
C10 0.0274(17) 0.0378(17) 0.0303(15) 0.0021(13) -0.0051(12) -0.0058(14)
C11 0.0356(18) 0.0381(17) 0.0310(15) 0.0054(14) -0.0045(13) -0.0007(14)
C12 0.0349(18) 0.0360(17) 0.0326(15) 0.0034(14) -0.0074(13) -0.0042(14)
C13 0.0346(18) 0.0395(17) 0.0327(15) 0.0013(14) -0.0052(13) -0.0023(14)
C14 0.0384(19) 0.0341(17) 0.0294(15) -0.0002(14) -0.0072(13) -0.0036(13)
C15 0.0397(19) 0.0371(17) 0.0294(15) 0.0009(14) -0.0045(13) -0.0031(14)
C16 0.0403(19) 0.0414(18) 0.0345(16) 0.0066(15) -0.0067(14) -0.0060(15)
C17 0.070(3) 0.054(2) 0.0366(17) 0.0176(18) -0.0127(16) -0.0055(17)
C18 0.0278(17) 0.0325(16) 0.0169(12) -0.0024(13) 0.0003(11) -0.0004(12)
C19 0.0345(18) 0.0248(15) 0.0234(13) -0.0033(13) -0.0012(12) 0.0013(12)
C20 0.0331(18) 0.0313(17) 0.0349(16) 0.0053(14) 0.0023(13) -0.0002(14)
C21 0.053(2) 0.0267(17) 0.0412(17) 0.0063(15) 0.0052(15) 0.0017(14)
C22 0.053(2) 0.0297(17) 0.0364(17) -0.0093(15) 0.0018(15) 0.0011(14)
C23 0.0385(19) 0.0352(18) 0.0301(15) -0.0070(15) 0.0007(13) -0.0002(14)
N24 0.0304(16) 0.0332(15) 0.0382(14) 0.0016(12) 0.0054(12) -0.0020(13)
O25 0.0323(14) 0.0598(15) 0.0676(15) -0.0086(11) -0.0162(12) -0.0030(13)
O26 0.0521(15) 0.0321(12) 0.0479(13) -0.0019(10) 0.0062(11) 0.0087(11)
C27 0.0277(17) 0.0316(16) 0.0323(15) 0.0016(13) 0.0053(12) 0.0025(14)
C28 0.0337(18) 0.0275(15) 0.0283(14) 0.0040(13) 0.0064(12) 0.0049(13)
C29 0.0390(19) 0.0394(18) 0.0366(16) -0.0024(15) 0.0046(13) -0.0079(16)
C30 0.048(2) 0.0298(17) 0.053(2) -0.0068(15) 0.0198(16) -0.0048(16)
C31 0.051(2) 0.0314(18) 0.051(2) 0.0019(15) 0.0148(16) 0.0074(17)
C32 0.044(2) 0.0357(17) 0.0376(16) 0.0007(15) 0.0061(14) 0.0064(15)
N33 0.0542(19) 0.0428(17) 0.0287(13) 0.0105(14) 0.0078(13) 0.0047(13)
O34 0.0712(17) 0.0279(12) 0.0522(14) 0.0002(11) 0.0137(12) 0.0040(11)
O35 0.0716(18) 0.0771(18) 0.0473(14) 0.0137(14) -0.0129(13) 0.0204(13)

loop_
_atom_type_symbol
_atom_type_description
_atom_type_scat_dispersion_real
_atom_type_scat_dispersion_imag
_atom_type_scat_source
C C 0.0033 0.0016 'International Tables Vol C Tables 4.2.6.8 and 6.1.1.4'
H H 0.0000 0.0000 'International Tables Vol C Tables 4.2.6.8 and 6.1.1.4'
N N 0.0061 0.0033 'International Tables Vol C Tables 4.2.6.8 and 6.1.1.4'
O O 0.0106 0.0060 'International Tables Vol C Tables 4.2.6.8 and 6.1.1.4'

loop_
_geom_angle_atom_site_label_1
_geom_angle_atom_site_label_2
_geom_angle_atom_site_label_3
_geom_angle
C9A C1 C2 118.2(2)
C9A C1 H1 120.9
C2 C1 H1 120.9
C1 C2 C3 120.3(2)
C1 C2 C18 119.8(2)
C3 C2 C18 119.9(2)
C4 C3 C2 120.7(2)
C4 C3 H3 119.7
C2 C3 H3 119.7
C3 C4 C4A 119.9(2)
C3 C4 H4 120.1
C4A C4 H4 120.1
C4 C4A C9A 118.7(2)
C4 C4A C4B 134.4(3)
C9A C4A C4B 106.8(2)
C5 C4B C8A 118.1(2)
C5 C4B C4A 135.2(2)
C8A C4B C4A 106.6(2)
C6 C5 C4B 119.8(2)
C6 C5 H5 120.1
C4B C5 H5 120.1
C5 C6 C7 121.3(2)
C5 C6 H6 119.4
C7 C6 H6 119.4
C8 C7 C6 119.8(2)
C8 C7 C27 118.5(2)
C6 C7 C27 121.7(2)
C8A C8 C7 118.5(2)
C8A C8 H8 120.7
C7 C8 H8 120.7
N9 C8A C8 128.5(2)
N9 C8A C4B 109.1(2)
C8 C8A C4B 122.3(2)
C8A N9 C9A 108.5(2)
C8A N9 C10 125.1(2)
C9A N9 C10 126.4(2)
C1 C9A N9 128.9(2)
C1 C9A C4A 122.3(2)
N9 C9A C4A 108.9(2)
N9 C10 C11 112.8(2)
N9 C10 H10A 109.0
C11 C10 H10A 109.0
N9 C10 H10B 109.0
C11 C10 H10B 109.0
H10A C10 H10B 107.8
C12 C11 C10 112.0(2)
C12 C11 H11A 109.2
C10 C11 H11A 109.2
C12 C11 H11B 109.2
C10 C11 H11B 109.2
H11A C11 H11B 107.9
C13 C12 C11 112.5(2)
C13 C12 H12A 109.1
C11 C12 H12A 109.1
C13 C12 H12B 109.1
C11 C12 H12B 109.1
H12A C12 H12B 107.8
C12 C13 C14 114.7(2)
C12 C13 H13A 108.6
C14 C13 H13A 108.6
C12 C13 H13B 108.6
C14 C13 H13B 108.6
H13A C13 H13B 107.6
C15 C14 C13 113.2(2)
C15 C14 H14A 108.9
C13 C14 H14A 108.9
C15 C14 H14B 108.9
C13 C14 H14B 108.9
H14A C14 H14B 107.8
C14 C15 C16 115.0(2)
C14 C15 H15A 108.5
C16 C15 H15A 108.5
C14 C15 H15B 108.5
C16 C15 H15B 108.5
H15A C15 H15B 107.5
C15 C16 C17 112.8(3)
C15 C16 H16A 109.0
C17 C16 H16A 109.0
C15 C16 H16B 109.0
C17 C16 H16B 109.0
H16A C16 H16B 107.8
C16 C17 H17A 109.5
C16 C17 H17B 109.5
H17A C17 H17B 109.5
C16 C17 H17C 109.5
H17A C17 H17C 109.5
H17B C17 H17C 109.5
C23 C18 C19 115.1(2)
C23 C18 C2 121.7(2)
C19 C18 C2 123.1(2)
C20 C19 C18 123.7(2)
C20 C19 N24 116.2(2)
C18 C19 N24 120.1(2)
C19 C20 C21 118.7(3)
C19 C20 H20 120.6
C21 C20 H20 120.6
C22 C21 C20 119.7(3)
C22 C21 H21 120.2
C20 C21 H21 120.2
C23 C22 C21 120.1(3)
C23 C22 H22 120.0
C21 C22 H22 120.0
C22 C23 C18 122.6(3)
C22 C23 H23 118.7
C18 C23 H23 118.7
O25 N24 O26 123.9(2)
O25 N24 C19 117.7(2)
O26 N24 C19 118.3(2)
C32 C27 C28 115.6(3)
C32 C27 C7 121.3(2)
C28 C27 C7 122.9(2)
C29 C28 C27 123.5(3)
C29 C28 N33 116.2(2)
C27 C28 N33 120.1(2)
C28 C29 C30 118.6(3)
C28 C29 H29 120.7
C30 C29 H29 120.7
C31 C30 C29 119.8(3)
C31 C30 H30 120.1
C29 C30 H30 120.1
C30 C31 C32 120.6(3)
C30 C31 H31 119.7
C32 C31 H31 119.7
C31 C32 C27 121.7(3)
C31 C32 H32 119.1
C27 C32 H32 119.1
O35 N33 O34 124.5(3)
O35 N33 C28 117.1(3)
O34 N33 C28 118.4(2)

loop_
_geom_bond_atom_site_label_1
_geom_bond_atom_site_label_2
_geom_bond_distance
C1 C9A 1.384(3)
C1 C2 1.393(3)
C1 H1 0.9500
C2 C3 1.409(3)
C2 C18 1.486(4)
C3 C4 1.386(4)
C3 H3 0.9500
C4 C4A 1.388(3)
C4 H4 0.9500
C4A C9A 1.413(3)
C4A C4B 1.438(3)
C4B C5 1.395(4)
C4B C8A 1.414(3)
C5 C6 1.383(4)
C5 H5 0.9500
C6 C7 1.403(4)
C6 H6 0.9500
C7 C8 1.390(4)
C7 C27 1.487(4)
C8 C8A 1.385(3)
C8 H8 0.9500
C8A N9 1.385(3)
N9 C9A 1.390(3)
N9 C10 1.459(3)
C10 C11 1.526(4)
C10 H10A 0.9900
C10 H10B 0.9900
C11 C12 1.524(4)
C11 H11A 0.9900
C11 H11B 0.9900
C12 C13 1.515(4)
C12 H12A 0.9900
C12 H12B 0.9900
C13 C14 1.522(4)
C13 H13A 0.9900
C13 H13B 0.9900
C14 C15 1.514(4)
C14 H14A 0.9900
C14 H14B 0.9900
C15 C16 1.515(4)
C15 H15A 0.9900
C15 H15B 0.9900
C16 C17 1.520(4)
C16 H16A 0.9900
C16 H16B 0.9900
C17 H17A 0.9800
C17 H17B 0.9800
C17 H17C 0.9800
C18 C23 1.397(3)
C18 C19 1.399(4)
C19 C20 1.381(3)
C19 N24 1.471(3)
C20 C21 1.390(4)
C20 H20 0.9500
C21 C22 1.382(4)
C21 H21 0.9500
C22 C23 1.380(4)
C22 H22 0.9500
C23 H23 0.9500
N24 O25 1.224(3)
N24 O26 1.225(3)
C27 C32 1.398(3)
C27 C28 1.400(4)
C28 C29 1.382(4)
C28 N33 1.475(3)
C29 C30 1.383(4)
C29 H29 0.9500
C30 C31 1.379(4)
C30 H30 0.9500
C31 C32 1.381(4)
C31 H31 0.9500
C32 H32 0.9500
N33 O35 1.225(3)
N33 O34 1.225(3)

loop_
_geom_torsion_atom_site_label_1
_geom_torsion_atom_site_label_2
_geom_torsion_atom_site_label_3
_geom_torsion_atom_site_label_4
_geom_torsion
C9A C1 C2 C3 -1.3(4)
C9A C1 C2 C18 179.1(2)
C1 C2 C3 C4 1.0(4)
C18 C2 C3 C4 -179.3(2)
C2 C3 C4 C4A -0.3(4)
C3 C4 C4A C9A -0.2(4)
C3 C4 C4A C4B -178.9(3)
C4 C4A C4B C5 0.3(5)
C9A C4A C4B C5 -178.4(3)
C4 C4A C4B C8A 179.5(3)
C9A C4A C4B C8A 0.7(3)
C8A C4B C5 C6 0.0(4)
C4A C4B C5 C6 179.1(3)
C4B C5 C6 C7 -1.2(4)
C5 C6 C7 C8 2.8(4)
C5 C6 C7 C27 -178.1(2)
C6 C7 C8 C8A -3.0(4)
C27 C7 C8 C8A 177.8(2)
C7 C8 C8A N9 -178.4(3)
C7 C8 C8A C4B 1.8(4)
C5 C4B C8A N9 179.9(2)
C4A C4B C8A N9 0.5(3)
C5 C4B C8A C8 -0.3(4)
C4A C4B C8A C8 -179.6(2)
C8 C8A N9 C9A 178.5(3)
C4B C8A N9 C9A -1.6(3)
C8 C8A N9 C10 -0.1(4)
C4B C8A N9 C10 179.8(2)
C2 C1 C9A N9 -178.4(2)
C2 C1 C9A C4A 0.8(4)
C8A N9 C9A C1 -178.7(3)
C10 N9 C9A C1 -0.2(4)
C8A N9 C9A C4A 2.1(3)
C10 N9 C9A C4A -179.4(2)
C4 C4A C9A C1 0.0(4)
C4B C4A C9A C1 179.0(2)
C4 C4A C9A N9 179.3(2)
C4B C4A C9A N9 -1.7(3)
C8A N9 C10 C11 74.3(3)
C9A N9 C10 C11 -104.0(3)
N9 C10 C11 C12 179.4(2)
C10 C11 C12 C13 168.0(2)
C11 C12 C13 C14 177.5(2)
C12 C13 C14 C15 173.2(2)
C13 C14 C15 C16 178.2(2)
C14 C15 C16 C17 177.0(2)
C1 C2 C18 C23 136.3(3)
C3 C2 C18 C23 -43.3(3)
C1 C2 C18 C19 -41.6(3)
C3 C2 C18 C19 138.7(3)
C23 C18 C19 C20 -2.5(4)
C2 C18 C19 C20 175.6(2)
C23 C18 C19 N24 174.8(2)
C2 C18 C19 N24 -7.2(4)
C18 C19 C20 C21 2.1(4)
N24 C19 C20 C21 -175.3(2)
C19 C20 C21 C22 -0.1(4)
C20 C21 C22 C23 -1.4(4)
C21 C22 C23 C18 0.9(4)
C19 C18 C23 C22 1.0(4)
C2 C18 C23 C22 -177.1(2)
C20 C19 N24 O25 -61.9(3)
C18 C19 N24 O25 120.6(3)
C20 C19 N24 O26 116.7(3)
C18 C19 N24 O26 -60.8(3)
C8 C7 C27 C32 127.9(3)
C6 C7 C27 C32 -51.2(4)
C8 C7 C27 C28 -47.1(4)
C6 C7 C27 C28 133.7(3)
C32 C27 C28 C29 -3.7(4)
C7 C27 C28 C29 171.5(3)
C32 C27 C28 N33 172.1(2)
C7 C27 C28 N33 -12.6(4)
C27 C28 C29 C30 3.3(4)
N33 C28 C29 C30 -172.8(3)
C28 C29 C30 C31 -0.4(4)
C29 C30 C31 C32 -1.7(4)
C30 C31 C32 C27 1.1(4)
C28 C27 C32 C31 1.5(4)
C7 C27 C32 C31 -173.9(3)
C29 C28 N33 O35 -44.5(4)
C27 C28 N33 O35 139.3(3)
C29 C28 N33 O34 133.6(3)
C27 C28 N33 O34 -42.6(4)

loop_
_cod_related_entry_id
_cod_related_entry_database
_cod_related_entry_code
1 ChemSpider 9355047
